data_4309288
loop_
_publ_author_name
'Antonio Otero'
'Juan Fern\'andez-Baeza'
'Antonio Anti\~nolo'
'Juan Tejeda'
'Agust\'in Lara-S\'anchez'
'Luis S\'anchez-Barba'
'Emilia Mart\'inez-Caballero'
'Ana M. Rodr\'iguez'
'Isabel L\'opez-Solera'

_publ_section_title
;
First Complexes of Scandium and Yttrium with NNO and NNS Heteroscorpionate
Ligands
;
_journal_name_full 'Inorganic Chemistry'
_journal_page_first 5336
_journal_page_last 5344
_journal_paper_doi 10.1021/ic050525y
_journal_volume 44
_journal_year 2005
_chemical_formula_moiety 'C16 H32 Li O4, C12 H15 Cl3 N4 S2 Y'
_chemical_formula_sum 'C28 H47 Cl3 Li N4 O4 S2 Y'
_chemical_formula_weight 770.02
_chemical_name_systematic
; 
 ? 
;
_space_group_IT_number 2
_symmetry_cell_setting triclinic
_symmetry_space_group_name_Hall '-P 1'
_symmetry_space_group_name_H-M 'P -1'
_atom_sites_solution_hydrogens geom
_atom_sites_solution_primary direct
_atom_sites_solution_secondary difmap
_audit_creation_method SHELXL-97
_cell_angle_alpha 71.92(3)
_cell_angle_beta 86.56(3)
_cell_angle_gamma 81.40(3)
_cell_formula_units_Z 2
_cell_length_a 9.707(2)
_cell_length_b 12.937(3)
_cell_length_c 15.528(3)
_cell_measurement_reflns_used 25
_cell_measurement_temperature 200(2)
_cell_volume 1832.7(8)
_computing_cell_refinement 'Nonius (control program)'
_computing_data_collection 'Nonius (control program)'
_computing_data_reduction 'XCAD4 (Harms, 1996)'
_computing_structure_refinement 'SHELXL-97 (Sheldrick, 1997)'
_computing_structure_solution 'SHELXS-97 (Sheldrick, 1990)'
_diffrn_ambient_temperature 200(2)
_diffrn_measured_fraction_theta_full 0.998
_diffrn_measured_fraction_theta_max 0.998
_diffrn_measurement_device_type 'four circle diffractometer Nonius-Mach3'
_diffrn_measurement_method '\w/2\q scans'
_diffrn_radiation_monochromator graphite
_diffrn_radiation_source 'fine-focus sealed tube'
_diffrn_radiation_type MoK\a
_diffrn_radiation_wavelength 0.71073
_diffrn_reflns_av_R_equivalents 0.0600
_diffrn_reflns_av_sigmaI/netI 0.1670
_diffrn_reflns_limit_h_max 12
_diffrn_reflns_limit_h_min -12
_diffrn_reflns_limit_k_max 17
_diffrn_reflns_limit_k_min -16
_diffrn_reflns_limit_l_max 20
_diffrn_reflns_limit_l_min 0
_diffrn_reflns_number 9120
_diffrn_reflns_theta_full 27.96
_diffrn_reflns_theta_max 27.96
_diffrn_reflns_theta_min 2.12
_diffrn_standards_interval_count 98
_diffrn_standards_number 2
_exptl_absorpt_coefficient_mu 1.960
_exptl_absorpt_correction_T_max 0.850554
_exptl_absorpt_correction_T_min 0.523343
_exptl_absorpt_correction_type psi-scan
_exptl_crystal_density_diffrn 1.395
_exptl_crystal_density_method 'not measured'
_exptl_crystal_description prismatic
_exptl_crystal_F_000 800
_exptl_crystal_size_max 0.4
_exptl_crystal_size_mid 0.3
_exptl_crystal_size_min 0.2
_refine_diff_density_max 0.513
_refine_diff_density_min -0.547
_refine_diff_density_rms 0.099
_refine_ls_extinction_method none
_refine_ls_goodness_of_fit_ref 1.182
_refine_ls_hydrogen_treatment constr
_refine_ls_matrix_type full
_refine_ls_number_parameters 385
_refine_ls_number_reflns 8799
_refine_ls_number_restraints 0
_refine_ls_restrained_S_all 1.182
_refine_ls_R_factor_all 0.1965
_refine_ls_R_factor_gt 0.0735
_refine_ls_shift/su_max 0.096
_refine_ls_shift/su_mean 0.007
_refine_ls_structure_factor_coef Fsqd
_refine_ls_weighting_details 'calc w=1/[\s^2^(Fo^2^)+(0.0742P)^2^+0.0000P] where P=(Fo^2^+2Fc^2^)/3'
_refine_ls_weighting_scheme calc
_refine_ls_wR_factor_gt 0.1737
_refine_ls_wR_factor_ref 0.2038
_reflns_number_gt 4429
_reflns_number_total 8799
_reflns_threshold_expression >2sigma(I)
_cod_data_source_file ic050525ysi20050406_115434_1.cif
_cod_data_source_block 9
_cod_depositor_comments
;
The following automatic conversions were performed:
'_symmetry_cell_setting' value 'Triclinic' changed to 'triclinic'
according to '/home/saulius/struct/CIF-dictionaries/cif_core.dic'
dictionary named 'cif_core.dic' version 2.4.1 from
2010-06-29.

'_exptl_absorpt_correction_type' value 'Psi scan' changed to
'psi-scan' according to
'/home/saulius/struct/CIF-dictionaries/cif_core.dic' dictionary named
'cif_core.dic' version 2.4.1 from 2010-06-29.

Automatic conversion script
Id: cif_fix_enum 1527 2010-12-29 10:47:43Z saulius 
;
_cod_original_cell_volume 1832.7(7)
_cod_original_sg_symbol_Hall -P_1
_cod_database_code 4309288

loop_
_symmetry_equiv_pos_as_xyz
'x, y, z'
'-x, -y, -z'

loop_
_atom_site_label
_atom_site_type_symbol
_atom_site_fract_x
_atom_site_fract_y
_atom_site_fract_z
_atom_site_U_iso_or_equiv
_atom_site_adp_type
_atom_site_occupancy
_atom_site_symmetry_multiplicity
_atom_site_calc_flag
_atom_site_refinement_flags
_atom_site_disorder_assembly
_atom_site_disorder_group
Y1 Y 1.70046(7) -0.30137(6) 0.71374(4) 0.0328(2) Uani 1 1 d . . .
Cl1 Cl 1.7811(2) -0.11747(15) 0.62472(12) 0.0480(5) Uani 1 1 d . . .
Cl2 Cl 1.91617(18) -0.39471(15) 0.80940(12) 0.0447(5) Uani 1 1 d . . .
Cl3 Cl 1.7332(2) -0.40428(18) 0.59641(13) 0.0580(6) Uani 1 1 d . . .
S1 S 1.62054(19) -0.21845(16) 0.85912(13) 0.0421(5) Uani 1 1 d . . .
S2 S 1.3544(2) -0.16149(16) 0.94713(13) 0.0481(5) Uani 1 1 d . . .
N1 N 1.5499(5) -0.4288(4) 0.8085(3) 0.0301(12) Uani 1 1 d . . .
N2 N 1.4275(5) -0.3956(4) 0.8469(3) 0.0290(12) Uani 1 1 d . . .
N3 N 1.4595(6) -0.2224(4) 0.6728(4) 0.0348(13) Uani 1 1 d . . .
N4 N 1.3524(5) -0.2228(4) 0.7344(3) 0.0299(12) Uani 1 1 d . . .
C1 C 1.3701(7) -0.2814(5) 0.8309(4) 0.0286(15) Uani 1 1 d . . .
H1 H 1.2763 -0.2813 0.8580 0.034 Uiso 1 1 d R . .
C2 C 1.4503(7) -0.2201(5) 0.8780(4) 0.0329(16) Uani 1 1 d . . .
C3 C 1.3744(7) -0.4814(5) 0.9069(4) 0.0307(15) Uani 1 1 d . . .
C4 C 1.4642(7) -0.5725(5) 0.9057(4) 0.0336(16) Uani 1 1 d . . .
H4 H 1.4555 -0.6445 0.9396 0.040 Uiso 1 1 d R . .
C5 C 1.5719(7) -0.5388(5) 0.8445(4) 0.0310(15) Uani 1 1 d . . .
C6 C 1.6930(8) -0.6065(6) 0.8173(5) 0.0459(19) Uani 1 1 d . . .
H6A H 1.6817 -0.6063 0.7563 0.055 Uiso 1 1 d R . .
H6B H 1.6990 -0.6803 0.8573 0.055 Uiso 1 1 d R . .
H6C H 1.7767 -0.5770 0.8211 0.055 Uiso 1 1 d R . .
C7 C 1.2459(7) -0.4692(6) 0.9617(4) 0.0379(17) Uani 1 1 d . . .
H7A H 1.2528 -0.4158 0.9920 0.045 Uiso 1 1 d R . .
H7B H 1.2352 -0.5385 1.0058 0.045 Uiso 1 1 d R . .
H7C H 1.1667 -0.4453 0.9228 0.045 Uiso 1 1 d R . .
C8 C 1.2332(7) -0.1609(6) 0.6961(5) 0.0370(17) Uani 1 1 d . . .
C9 C 1.2640(7) -0.1208(6) 0.6055(5) 0.0428(18) Uani 1 1 d . . .
H9 H 1.2039 -0.0748 0.5608 0.051 Uiso 1 1 d R . .
C10 C 1.4017(7) -0.1610(6) 0.5929(4) 0.0366(17) Uani 1 1 d . . .
C11 C 1.1042(5) -0.1444(5) 0.7483(3) 0.049(2) Uani 1 1 d . . .
H11A H 1.0760 -0.2144 0.7804 0.059 Uiso 1 1 d R . .
H11B H 1.0320 -0.1009 0.7076 0.059 Uiso 1 1 d R . .
H11C H 1.1207 -0.1073 0.7907 0.059 Uiso 1 1 d R . .
C12 C 1.4851(5) -0.1453(5) 0.5067(3) 0.053(2) Uani 1 1 d R . .
H12A H 1.5712 -0.1207 0.5136 0.064 Uiso 1 1 d R . .
H12B H 1.4333 -0.0914 0.4582 0.064 Uiso 1 1 d R . .
H12C H 1.5044 -0.2136 0.4932 0.064 Uiso 1 1 d R . .
Li1 Li 1.1934(14) 0.2363(11) 0.7532(9) 0.051(3) Uani 1 1 d . . .
O1 O 1.2436(7) 0.3752(5) 0.6866(4) 0.077(2) Uani 1 1 d . . .
O2 O 1.0917(6) 0.2356(4) 0.8624(3) 0.0540(14) Uani 1 1 d . . .
O3 O 1.3590(5) 0.1348(4) 0.7889(3) 0.0505(14) Uani 1 1 d . . .
O4 O 1.0744(6) 0.1905(6) 0.6804(4) 0.079(2) Uani 1 1 d . . .
C20 C 1.1446(13) 0.4725(9) 0.6642(10) 0.130(6) Uani 1 1 d . . .
H20A H 1.0786 0.4727 0.7136 0.157 Uiso 1 1 calc R . .
H20B H 1.0940 0.4799 0.6101 0.157 Uiso 1 1 calc R . .
C21 C 1.2330(15) 0.5619(9) 0.6484(9) 0.115(5) Uani 1 1 d . . .
H21A H 1.1857 0.6309 0.6103 0.138 Uiso 1 1 d R . .
H21B H 1.2557 0.5710 0.7053 0.138 Uiso 1 1 d R . .
C22 C 1.3580(13) 0.5241(9) 0.6031(10) 0.113(5) Uani 1 1 d . . .
H22A H 1.4384 0.5533 0.6156 0.136 Uiso 1 1 d R . .
H22B H 1.3458 0.5454 0.5381 0.136 Uiso 1 1 d R . .
C23 C 1.3738(9) 0.4005(8) 0.6449(7) 0.074(3) Uani 1 1 d . . .
H23A H 1.3971 0.3647 0.5985 0.088 Uiso 1 1 d R . .
H23B H 1.4471 0.3758 0.6895 0.088 Uiso 1 1 d R . .
C30 C 1.1004(9) 0.3073(6) 0.9150(5) 0.055(2) Uani 1 1 d . . .
H30A H 1.0447 0.3777 0.8881 0.066 Uiso 1 1 d R . .
H30B H 1.1962 0.3191 0.9180 0.066 Uiso 1 1 d R . .
C31 C 1.0455(9) 0.2531(7) 1.0079(6) 0.062(2) Uani 1 1 d . . .
H31A H 1.0919 0.2709 1.0540 0.075 Uiso 1 1 d R . .
H31B H 0.9458 0.2739 1.0127 0.075 Uiso 1 1 d R . .
C32 C 1.0798(10) 0.1359(7) 1.0153(6) 0.068(3) Uani 1 1 d . . .
H32A H 1.0181 0.0925 1.0583 0.081 Uiso 1 1 d R . .
H32B H 1.1753 0.1087 1.0343 0.081 Uiso 1 1 d R . .
C33 C 1.0592(10) 0.1326(7) 0.9216(6) 0.067(3) Uani 1 1 d . . .
H33A H 1.1210 0.0721 0.9099 0.081 Uiso 1 1 d R . .
H33B H 0.9638 0.1237 0.9137 0.081 Uiso 1 1 d R . .
C40 C 1.4394(8) 0.0791(7) 0.7327(5) 0.052(2) Uani 1 1 d . . .
H40A H 1.4133 0.1125 0.6698 0.062 Uiso 1 1 d R . .
H40B H 1.4258 0.0025 0.7511 0.062 Uiso 1 1 d R . .
C41 C 1.5866(9) 0.0892(7) 0.7458(6) 0.059(2) Uani 1 1 d . . .
H41A H 1.6112 0.1588 0.7070 0.071 Uiso 1 1 d R . .
H41B H 1.6501 0.0298 0.7336 0.071 Uiso 1 1 d R . .
C42 C 1.5870(8) 0.0830(7) 0.8434(6) 0.058(2) Uani 1 1 d . . .
H42A H 1.6583 0.1222 0.8546 0.069 Uiso 1 1 d R . .
H42B H 1.6035 0.0072 0.8816 0.069 Uiso 1 1 d R . .
C43 C 1.4445(9) 0.1362(7) 0.8606(5) 0.060(2) Uani 1 1 d . . .
H43A H 1.4082 0.0958 0.9190 0.072 Uiso 1 1 d R . .
H43B H 1.4472 0.2111 0.8600 0.072 Uiso 1 1 d R . .
C50 C 1.1103(10) 0.1806(10) 0.5942(7) 0.089(3) Uani 1 1 d . . .
H50A H 1.1552 0.1068 0.5993 0.107 Uiso 1 1 d R . .
H50B H 1.1730 0.2322 0.5626 0.107 Uiso 1 1 d R . .
C51 C 0.9798(12) 0.203(2) 0.5464(10) 0.225(12) Uani 1 1 d . . .
H51A H 0.9865 0.2600 0.4891 0.270 Uiso 1 1 calc R . .
H51B H 0.9624 0.1372 0.5337 0.270 Uiso 1 1 calc R . .
C52 C 0.8751(12) 0.2346(17) 0.5952(8) 0.176(9) Uani 1 1 d . . .
H52A H 0.7957 0.1976 0.5940 0.211 Uiso 1 1 calc R . .
H52B H 0.8469 0.3132 0.5717 0.211 Uiso 1 1 calc R . .
C53 C 0.9249(11) 0.2059(16) 0.6842(9) 0.155(7) Uani 1 1 d . . .
H53A H 0.8916 0.1388 0.7213 0.186 Uiso 1 1 calc R . .
H53B H 0.8913 0.2637 0.7109 0.186 Uiso 1 1 calc R . .

loop_
_atom_site_aniso_label
_atom_site_aniso_U_11
_atom_site_aniso_U_22
_atom_site_aniso_U_33
_atom_site_aniso_U_23
_atom_site_aniso_U_13
_atom_site_aniso_U_12
Y1 0.0314(4) 0.0338(4) 0.0317(4) -0.0083(3) 0.0001(3) -0.0045(3)
Cl1 0.0503(11) 0.0429(11) 0.0451(10) -0.0023(9) 0.0003(9) -0.0136(9)
Cl2 0.0358(10) 0.0448(11) 0.0507(11) -0.0120(9) -0.0077(8) 0.0006(8)
Cl3 0.0690(14) 0.0638(14) 0.0476(11) -0.0284(10) 0.0060(10) -0.0072(11)
S1 0.0393(11) 0.0434(11) 0.0475(11) -0.0191(9) -0.0012(9) -0.0066(9)
S2 0.0593(13) 0.0450(12) 0.0440(11) -0.0221(9) 0.0032(9) -0.0032(10)
N1 0.030(3) 0.027(3) 0.036(3) -0.014(2) -0.001(2) -0.001(2)
N2 0.032(3) 0.025(3) 0.029(3) -0.005(2) -0.001(2) -0.006(2)
N3 0.036(3) 0.034(3) 0.032(3) -0.006(2) 0.000(3) -0.006(3)
N4 0.029(3) 0.032(3) 0.028(3) -0.006(2) -0.006(2) -0.003(2)
C1 0.029(3) 0.022(3) 0.031(3) -0.006(3) -0.002(3) 0.001(3)
C2 0.037(4) 0.022(3) 0.032(3) 0.000(3) -0.002(3) 0.000(3)
C3 0.031(4) 0.032(4) 0.030(3) -0.006(3) -0.007(3) -0.009(3)
C4 0.037(4) 0.027(4) 0.036(4) -0.004(3) -0.009(3) -0.011(3)
C5 0.037(4) 0.028(4) 0.030(3) -0.011(3) -0.007(3) -0.004(3)
C6 0.048(5) 0.033(4) 0.058(5) -0.018(4) 0.001(4) -0.002(3)
C7 0.037(4) 0.039(4) 0.039(4) -0.010(3) -0.003(3) -0.010(3)
C8 0.034(4) 0.036(4) 0.041(4) -0.010(3) -0.009(3) -0.006(3)
C9 0.039(4) 0.044(4) 0.042(4) -0.007(3) -0.017(3) -0.002(3)
C10 0.044(4) 0.037(4) 0.030(4) -0.009(3) -0.009(3) -0.008(3)
C11 0.029(4) 0.055(5) 0.056(5) -0.008(4) -0.006(4) -0.001(4)
C12 0.063(5) 0.062(5) 0.030(4) -0.011(4) -0.002(4) -0.003(4)
Li1 0.052(8) 0.053(8) 0.046(7) -0.019(6) -0.001(6) 0.005(7)
O1 0.077(5) 0.051(4) 0.079(4) 0.001(3) 0.023(4) 0.008(3)
O2 0.071(4) 0.047(3) 0.051(3) -0.022(3) 0.011(3) -0.018(3)
O3 0.050(3) 0.055(3) 0.049(3) -0.024(3) -0.004(3) 0.004(3)
O4 0.043(4) 0.142(6) 0.062(4) -0.050(4) -0.001(3) -0.004(4)
C20 0.121(11) 0.060(7) 0.159(12) 0.010(8) 0.070(9) 0.022(7)
C21 0.151(13) 0.063(8) 0.139(12) -0.049(8) 0.008(10) -0.006(8)
C22 0.092(9) 0.077(8) 0.163(13) -0.009(8) -0.011(9) -0.039(7)
C23 0.060(6) 0.065(6) 0.088(7) -0.007(5) -0.010(5) -0.016(5)
C30 0.069(6) 0.046(5) 0.057(5) -0.026(4) 0.001(4) -0.010(4)
C31 0.067(6) 0.060(6) 0.062(6) -0.025(5) -0.003(5) -0.005(5)
C32 0.079(7) 0.058(6) 0.060(6) -0.008(5) 0.014(5) -0.017(5)
C33 0.077(6) 0.057(6) 0.079(7) -0.031(5) 0.018(5) -0.027(5)
C40 0.062(6) 0.058(5) 0.039(4) -0.017(4) 0.001(4) -0.013(4)
C41 0.058(6) 0.059(6) 0.062(6) -0.021(4) 0.010(4) -0.009(4)
C42 0.049(5) 0.060(6) 0.072(6) -0.032(5) -0.008(4) -0.002(4)
C43 0.065(6) 0.068(6) 0.051(5) -0.024(4) -0.013(4) -0.002(5)
C50 0.068(7) 0.125(10) 0.088(8) -0.055(7) 0.004(6) -0.009(7)
C51 0.045(8) 0.55(4) 0.122(12) -0.167(18) -0.009(8) -0.024(14)
C52 0.049(7) 0.38(3) 0.068(8) -0.030(12) -0.008(6) -0.020(11)
C53 0.054(7) 0.32(2) 0.116(11) -0.103(13) 0.006(7) -0.025(10)

loop_
_atom_type_symbol
_atom_type_description
_atom_type_scat_dispersion_real
_atom_type_scat_dispersion_imag
_atom_type_scat_source
C C 0.0033 0.0016 'International Tables Vol C Tables 4.2.6.8 and 6.1.1.4'
H H 0.0000 0.0000 'International Tables Vol C Tables 4.2.6.8 and 6.1.1.4'
N N 0.0061 0.0033 'International Tables Vol C Tables 4.2.6.8 and 6.1.1.4'
O O 0.0106 0.0060 'International Tables Vol C Tables 4.2.6.8 and 6.1.1.4'
Cl Cl 0.1484 0.1585 'International Tables Vol C Tables 4.2.6.8 and 6.1.1.4'
Y Y -2.7962 3.5667 'International Tables Vol C Tables 4.2.6.8 and 6.1.1.4'
S S 0.1246 0.1234 'International Tables Vol C Tables 4.2.6.8 and 6.1.1.4'
Li Li -0.0003 0.0001 'International Tables Vol C Tables 4.2.6.8 and 6.1.1.4'

loop_
_geom_angle_atom_site_label_1
_geom_angle_atom_site_label_2
_geom_angle_atom_site_label_3
_geom_angle
_geom_angle_site_symmetry_1
_geom_angle_site_symmetry_3
_geom_angle_publ_flag
N3 Y1 N1 72.55(17) . . ?
N3 Y1 Cl3 94.65(15) . . ?
N1 Y1 Cl3 92.08(13) . . ?
N3 Y1 Cl2 160.83(13) . . ?
N1 Y1 Cl2 93.61(13) . . ?
Cl3 Y1 Cl2 99.15(7) . . ?
N3 Y1 Cl1 89.78(14) . . ?
N1 Y1 Cl1 158.48(13) . . ?
Cl3 Y1 Cl1 101.73(7) . . ?
Cl2 Y1 Cl1 100.30(7) . . ?
N3 Y1 S1 79.94(14) . . ?
N1 Y1 S1 75.56(13) . . ?
Cl3 Y1 S1 167.49(7) . . ?
Cl2 Y1 S1 83.83(7) . . ?
Cl1 Y1 S1 89.59(7) . . ?
C2 S1 Y1 108.8(3) . . ?
C5 N1 N2 105.3(5) . . ?
C5 N1 Y1 130.7(4) . . ?
N2 N1 Y1 123.4(4) . . ?
N1 N2 C3 111.8(5) . . ?
N1 N2 C1 123.3(5) . . ?
C3 N2 C1 124.7(5) . . ?
C10 N3 N4 104.0(5) . . ?
C10 N3 Y1 131.6(4) . . ?
N4 N3 Y1 124.0(4) . . ?
C8 N4 N3 112.6(5) . . ?
C8 N4 C1 125.2(5) . . ?
N3 N4 C1 122.2(5) . . ?
N2 C1 N4 112.1(5) . . ?
N2 C1 C2 113.7(5) . . ?
N4 C1 C2 111.7(5) . . ?
C1 C2 S2 115.0(5) . . ?
C1 C2 S1 119.9(5) . . ?
S2 C2 S1 125.1(4) . . ?
C4 C3 N2 105.8(6) . . ?
C4 C3 C7 130.6(6) . . ?
N2 C3 C7 123.5(6) . . ?
C3 C4 C5 107.8(6) . . ?
N1 C5 C4 109.2(6) . . ?
N1 C5 C6 121.9(6) . . ?
C4 C5 C6 128.9(6) . . ?
N4 C8 C9 105.4(6) . . ?
N4 C8 C11 123.3(6) . . ?
C9 C8 C11 131.2(6) . . ?
C8 C9 C10 107.3(6) . . ?
N3 C10 C9 110.6(6) . . ?
N3 C10 C12 120.4(6) . . ?
C9 C10 C12 129.0(6) . . ?
O1 Li1 O3 108.8(7) . . ?
O1 Li1 O4 109.4(7) . . ?
O3 Li1 O4 112.5(7) . . ?
O1 Li1 O2 113.8(7) . . ?
O3 Li1 O2 106.0(6) . . ?
O4 Li1 O2 106.4(7) . . ?
C23 O1 C20 109.1(7) . . ?
C23 O1 Li1 128.5(6) . . ?
C20 O1 Li1 122.2(7) . . ?
C30 O2 C33 108.7(6) . . ?
C30 O2 Li1 126.0(7) . . ?
C33 O2 Li1 118.2(6) . . ?
C40 O3 C43 109.1(6) . . ?
C40 O3 Li1 125.1(6) . . ?
C43 O3 Li1 122.1(6) . . ?
C50 O4 C53 105.5(8) . . ?
C50 O4 Li1 124.6(7) . . ?
C53 O4 Li1 125.2(8) . . ?
O1 C20 C21 103.2(10) . . ?
C22 C21 C20 104.0(10) . . ?
C21 C22 C23 103.1(9) . . ?
O1 C23 C22 106.6(8) . . ?
O2 C30 C31 106.8(7) . . ?
C32 C31 C30 102.0(7) . . ?
C31 C32 C33 103.9(7) . . ?
O2 C33 C32 105.4(7) . . ?
O3 C40 C41 105.3(7) . . ?
C40 C41 C42 102.3(6) . . ?
C43 C42 C41 104.3(7) . . ?
O3 C43 C42 106.1(7) . . ?
O4 C50 C51 105.7(9) . . ?
C52 C51 C50 110.9(12) . . ?
C51 C52 C53 106.0(12) . . ?
C52 C53 O4 108.4(10) . . ?

loop_
_geom_bond_atom_site_label_1
_geom_bond_atom_site_label_2
_geom_bond_distance
_geom_bond_site_symmetry_2
_geom_bond_publ_flag
Y1 N3 2.445(5) . ?
Y1 N1 2.445(5) . ?
Y1 Cl3 2.550(2) . ?
Y1 Cl2 2.560(2) . ?
Y1 Cl1 2.563(2) . ?
Y1 S1 2.809(2) . ?
S1 C2 1.663(7) . ?
S2 C2 1.663(7) . ?
N1 C5 1.347(8) . ?
N1 N2 1.369(7) . ?
N2 C3 1.356(8) . ?
N2 C1 1.448(8) . ?
N3 C10 1.350(8) . ?
N3 N4 1.369(7) . ?
N4 C8 1.358(8) . ?
N4 C1 1.461(7) . ?
C1 C2 1.544(9) . ?
C3 C4 1.362(9) . ?
C3 C7 1.484(9) . ?
C4 C5 1.395(9) . ?
C5 C6 1.479(9) . ?
C8 C9 1.370(9) . ?
C8 C11 1.475(8) . ?
C9 C10 1.386(9) . ?
C10 C12 1.496(8) . ?
Li1 O1 1.893(15) . ?
Li1 O3 1.908(13) . ?
Li1 O4 1.934(15) . ?
Li1 O2 1.908(14) . ?
O1 C23 1.421(10) . ?
O1 C20 1.427(11) . ?
O2 C30 1.427(9) . ?
O2 C33 1.433(9) . ?
O3 C40 1.425(9) . ?
O3 C43 1.434(9) . ?
O4 C50 1.402(11) . ?
O4 C53 1.436(12) . ?
C20 C21 1.493(16) . ?
C21 C22 1.463(15) . ?
C22 C23 1.515(13) . ?
C30 C31 1.500(11) . ?
C31 C32 1.472(11) . ?
C32 C33 1.495(12) . ?
C40 C41 1.485(11) . ?
C41 C42 1.493(11) . ?
C42 C43 1.499(11) . ?
C50 C51 1.452(14) . ?
C51 C52 1.323(17) . ?
C52 C53 1.411(15) . ?
